data_4035249
loop_
_publ_author_name
'Berti, Francesco'
'Menichetti, Andrea'
'Favero, Lucilla'
'Marchetti, Fabio'
'Pineschi, Mauro'

_publ_section_title
;
 Regio- and Stereodivergent Allylic Reductions of Bicyclic Piperidine
 Enecarbamate Derivatives.
;
_journal_issue 19
_journal_name_full 'The Journal of organic chemistry'
_journal_page_first 12221
_journal_page_last 12228
_journal_paper_doi 10.1021/acs.joc.8b01601
_journal_volume 83
_journal_year 2018
_chemical_formula_moiety 'C20 H20 N2 O2'
_chemical_formula_sum 'C20 H20 N2 O2'
_chemical_formula_weight 320.38
_chemical_name_systematic 2-Phenyl-1-(9-phenyl-4-oxa-1,3-diaza-bicyclo[3.3.1]non-3-yl)-ethanone
_space_group_crystal_system monoclinic
_space_group_IT_number 14
_space_group_name_Hall '-P 2ybc'
_space_group_name_H-M_alt 'P 1 21/c 1'
_atom_sites_solution_hydrogens geom
_audit_creation_method SHELXL-2014/7
_cell_angle_alpha 90
_cell_angle_beta 101.584(2)
_cell_angle_gamma 90
_cell_formula_units_Z 4
_cell_length_a 10.9704(3)
_cell_length_b 6.5342(2)
_cell_length_c 23.6337(7)
_cell_measurement_reflns_used 6824
_cell_measurement_temperature 296(2)
_cell_measurement_theta_max 31.30
_cell_measurement_theta_min 2.83
_cell_volume 1659.62(8)
_computing_cell_refinement 'Bruker SAINT'
_computing_data_collection 'Bruker APEX2'
_computing_data_reduction 'Bruker SAINT'
_computing_molecular_graphics 'Bruker SHELXTL'
_computing_publication_material 'WinGX publication routines (Farrugia, 1999)'
_computing_structure_refinement 'SHELXL-2014/7 (Sheldrick, 2014)'
_computing_structure_solution 'SHELXS-97 (Sheldrick, 1997)'
_diffrn_ambient_temperature 296(2)
_diffrn_measured_fraction_theta_full 0.998
_diffrn_measured_fraction_theta_max 0.916
_diffrn_measurement_device_type 'Bruker APEX-II CCD'
_diffrn_measurement_method '\f and \w scans'
_diffrn_radiation_monochromator graphite
_diffrn_radiation_source 'sealed tube'
_diffrn_radiation_type MoK\a
_diffrn_radiation_wavelength 0.71073
_diffrn_reflns_av_R_equivalents 0.0197
_diffrn_reflns_av_unetI/netI 0.0207
_diffrn_reflns_Laue_measured_fraction_full 0.998
_diffrn_reflns_Laue_measured_fraction_max 0.916
_diffrn_reflns_limit_h_max 16
_diffrn_reflns_limit_h_min -16
_diffrn_reflns_limit_k_max 9
_diffrn_reflns_limit_k_min -9
_diffrn_reflns_limit_l_max 34
_diffrn_reflns_limit_l_min -33
_diffrn_reflns_number 19785
_diffrn_reflns_point_group_measured_fraction_full 0.998
_diffrn_reflns_point_group_measured_fraction_max 0.916
_diffrn_reflns_theta_full 25.242
_diffrn_reflns_theta_max 32.693
_diffrn_reflns_theta_min 3.240
_exptl_absorpt_coefficient_mu 0.084
_exptl_absorpt_correction_T_max 0.7456
_exptl_absorpt_correction_T_min 0.6647
_exptl_absorpt_correction_type multi-scan
_exptl_absorpt_process_details 'Bruker SADABS'
_exptl_crystal_colour white
_exptl_crystal_density_diffrn 1.282
_exptl_crystal_description Prismatic
_exptl_crystal_F_000 680
_exptl_crystal_size_max 0.340
_exptl_crystal_size_mid 0.260
_exptl_crystal_size_min 0.204
_refine_diff_density_max 0.309
_refine_diff_density_min -0.164
_refine_diff_density_rms 0.037
_refine_ls_extinction_method none
_refine_ls_goodness_of_fit_ref 1.015
_refine_ls_hydrogen_treatment refxyz
_refine_ls_matrix_type full
_refine_ls_number_parameters 232
_refine_ls_number_reflns 5574
_refine_ls_number_restraints 0
_refine_ls_restrained_S_all 1.015
_refine_ls_R_factor_all 0.0682
_refine_ls_R_factor_gt 0.0451
_refine_ls_shift/su_max 0.012
_refine_ls_shift/su_mean 0.002
_refine_ls_structure_factor_coef Fsqd
_refine_ls_weighting_details 'w=1/[\s^2^(Fo^2^)+(0.0780P)^2^+0.1507P] where P=(Fo^2^+2Fc^2^)/3'
_refine_ls_weighting_scheme calc
_refine_ls_wR_factor_gt 0.1249
_refine_ls_wR_factor_ref 0.1427
_reflns_Friedel_coverage 0.000
_reflns_number_gt 3963
_reflns_number_total 5574
_reflns_threshold_expression 'I > 2\s(I)'
_cod_data_source_file jo8b01601_si_001.cif
_cod_data_source_block shelx
_cod_depositor_comments
;
The following automatic conversions were performed:

data item '_exptl_absorpt_correction_type' value 'Multi-scan' was
changed to 'multi-scan' in accordance with the
/home/data/users/saulius/crontab/automatic-downloads/current/ACS/lib/dictionaries/cif_core.dic
dictionary named 'cif_core.dic' version 2.4.2 last updated on
2011-04-26.

Automatic conversion script
Id: cif_fix_values 6909 2019-04-08 15:41:33Z antanas 
;
_cod_original_sg_symbol_H-M 'P 21/c'
_cod_database_code 4035249
_shelx_shelxl_version_number 2014/7
_shelx_space_group_comment
;
The symmetry employed for this shelxl refinement is uniquely defined
by the following loop, which should always be used as a source of
symmetry information in preference to the above space-group names.
They are only intended as comments.
;
_shelx_estimated_absorpt_t_min 0.972
_shelx_estimated_absorpt_t_max 0.983

loop_
_space_group_symop_operation_xyz
'x, y, z'
'-x, y+1/2, -z+1/2'
'-x, -y, -z'
'x, -y-1/2, z-1/2'

loop_
_atom_site_label
_atom_site_type_symbol
_atom_site_fract_x
_atom_site_fract_y
_atom_site_fract_z
_atom_site_U_iso_or_equiv
_atom_site_adp_type
_atom_site_occupancy
_atom_site_site_symmetry_order
_atom_site_calc_flag
_atom_site_refinement_flags_posn
_atom_site_refinement_flags_adp
C1 C 0.43353(9) 0.77267(19) 0.18377(5) 0.0467(3) Uani 1 1 d . .
H1A H 0.5125(8) 0.7123(6) 0.17795(7) 0.056 Uiso 1 1 calc R U
H1B H 0.4540(2) 0.8775(10) 0.2142(3) 0.056 Uiso 1 1 calc R U
N1 N 0.35964(8) 0.61163(14) 0.20422(3) 0.0404(2) Uani 1 1 d . .
C2 C 0.37144(11) 0.87553(18) 0.12885(5) 0.0470(3) Uani 1 1 d . .
H2 H 0.4174 0.9669 0.1114 0.056 Uiso 1 1 calc R U
C3 C 0.25456(10) 0.84181(17) 0.10431(4) 0.0442(2) Uani 1 1 d . .
H3 H 0.2186 0.9132 0.0711 0.053 Uiso 1 1 calc R U
C4 C 0.17961(9) 0.68961(17) 0.12961(4) 0.0393(2) Uani 1 1 d . .
H4 H 0.0908(11) 0.7347(6) 0.12200(11) 0.047 Uiso 1 1 calc R U
O1 O 0.18745(6) 0.48387(13) 0.10407(3) 0.04512(19) Uani 1 1 d . .
C5 C 0.22672(8) 0.66947(17) 0.19457(4) 0.0369(2) Uani 1 1 d . .
H5 H 0.1815(6) 0.5525(16) 0.20781(18) 0.044 Uiso 1 1 calc R U
C6 C 0.20506(8) 0.85388(17) 0.23009(4) 0.0379(2) Uani 1 1 d . .
C7 C 0.12166(10) 1.00837(19) 0.20855(5) 0.0451(2) Uani 1 1 d . .
H7 H 0.0783(6) 1.00613(19) 0.1664(6) 0.054 Uiso 1 1 calc R U
C8 C 0.09696(12) 1.1658(2) 0.24403(6) 0.0539(3) Uani 1 1 d . .
H8 H 0.0375(10) 1.2705(18) 0.2288(3) 0.065 Uiso 1 1 calc R U
C9 C 0.15760(13) 1.1725(2) 0.30125(6) 0.0613(3) Uani 1 1 d . .
H9 H 0.1413(3) 1.282(2) 0.3258(5) 0.074 Uiso 1 1 calc R U
C10 C 0.24167(13) 1.0207(2) 0.32302(6) 0.0609(3) Uani 1 1 d . .
H10 H 0.2841(8) 1.0256(3) 0.3624(7) 0.073 Uiso 1 1 calc R U
C11 C 0.26457(10) 0.8619(2) 0.28805(5) 0.0490(3) Uani 1 1 d . .
H11 H 0.3230(9) 0.7541(17) 0.3040(3) 0.059 Uiso 1 1 calc R U
C12 C 0.36861(11) 0.41537(18) 0.17635(4) 0.0459(2) Uani 1 1 d . .
H12A H 0.3277(4) 0.3101(10) 0.19583(19) 0.055 Uiso 1 1 calc R U
H12B H 0.4570(8) 0.3777(4) 0.18087(6) 0.055 Uiso 1 1 calc R U
N2 N 0.31157(8) 0.41730(14) 0.11496(4) 0.0415(2) Uani 1 1 d . .
C13 C 0.37656(10) 0.42410(17) 0.07195(5) 0.0436(2) Uani 1 1 d . .
O2 O 0.48735(8) 0.38112(17) 0.08219(4) 0.0634(3) Uani 1 1 d . .
C14 C 0.30610(12) 0.46734(19) 0.01105(5) 0.0493(3) Uani 1 1 d . .
H14A H 0.2346(7) 0.5576(9) 0.01252(5) 0.059 Uiso 1 1 calc R U
H14B H 0.3612(6) 0.5386(8) -0.0108(2) 0.059 Uiso 1 1 calc R U
C15 C 0.26034(10) 0.27067(18) -0.01921(4) 0.0422(2) Uani 1 1 d . .
C16 C 0.34173(11) 0.1432(2) -0.04072(5) 0.0526(3) Uani 1 1 d . .
H16 H 0.4265(13) 0.1813(6) -0.03642(8) 0.063 Uiso 1 1 calc R U
C17 C 0.30122(13) -0.0380(2) -0.06826(6) 0.0610(3) Uani 1 1 d . .
H17 H 0.3597(10) -0.1253(15) -0.0831(3) 0.073 Uiso 1 1 calc R U
C18 C 0.17838(13) -0.0958(2) -0.07489(5) 0.0584(3) Uani 1 1 d . .
H18 H 0.1498(5) -0.222(2) -0.0944(4) 0.070 Uiso 1 1 calc R U
C19 C 0.09692(12) 0.0279(2) -0.05340(5) 0.0565(3) Uani 1 1 d . .
H19 H 0.0113(14) -0.0125(7) -0.05746(8) 0.068 Uiso 1 1 calc R U
C20 C 0.13716(10) 0.2095(2) -0.02605(5) 0.0507(3) Uani 1 1 d . .
H20 H 0.0778(9) 0.2965(14) -0.0112(2) 0.061 Uiso 1 1 calc R U

loop_
_atom_site_aniso_label
_atom_site_aniso_U_11
_atom_site_aniso_U_22
_atom_site_aniso_U_33
_atom_site_aniso_U_23
_atom_site_aniso_U_13
_atom_site_aniso_U_12
C1 0.0358(4) 0.0527(7) 0.0510(6) -0.0080(5) 0.0070(4) -0.0005(4)
N1 0.0428(4) 0.0421(5) 0.0344(4) 0.0007(3) 0.0030(3) 0.0091(4)
C2 0.0558(6) 0.0380(6) 0.0529(6) 0.0004(5) 0.0244(5) -0.0005(5)
C3 0.0564(6) 0.0395(6) 0.0375(5) 0.0069(4) 0.0114(4) 0.0121(5)
C4 0.0364(4) 0.0421(6) 0.0376(5) -0.0024(4) 0.0030(3) 0.0069(4)
O1 0.0412(4) 0.0458(4) 0.0460(4) -0.0087(3) 0.0031(3) 0.0012(3)
C5 0.0385(4) 0.0378(5) 0.0347(4) 0.0014(4) 0.0086(3) 0.0003(4)
C6 0.0381(4) 0.0408(5) 0.0372(4) -0.0007(4) 0.0132(3) -0.0029(4)
C7 0.0457(5) 0.0456(6) 0.0463(5) -0.0001(5) 0.0146(4) 0.0031(4)
C8 0.0549(6) 0.0461(7) 0.0665(7) -0.0038(6) 0.0261(5) 0.0035(5)
C9 0.0655(7) 0.0591(8) 0.0666(8) -0.0219(7) 0.0302(6) -0.0059(6)
C10 0.0619(7) 0.0752(10) 0.0470(6) -0.0172(6) 0.0141(5) -0.0047(7)
C11 0.0489(5) 0.0593(7) 0.0394(5) -0.0046(5) 0.0098(4) 0.0016(5)
C12 0.0572(6) 0.0415(6) 0.0366(5) 0.0037(4) 0.0037(4) 0.0139(5)
N2 0.0452(4) 0.0401(5) 0.0377(4) -0.0006(3) 0.0043(3) 0.0091(4)
C13 0.0514(5) 0.0371(5) 0.0424(5) -0.0017(4) 0.0097(4) 0.0063(4)
O2 0.0536(5) 0.0784(7) 0.0590(5) -0.0037(5) 0.0134(4) 0.0176(5)
C14 0.0658(7) 0.0439(6) 0.0387(5) 0.0049(4) 0.0118(4) 0.0091(5)
C15 0.0505(5) 0.0451(6) 0.0312(4) 0.0062(4) 0.0090(4) 0.0116(4)
C16 0.0481(6) 0.0585(8) 0.0530(6) -0.0034(5) 0.0145(5) 0.0096(5)
C17 0.0663(8) 0.0578(8) 0.0594(7) -0.0071(6) 0.0141(6) 0.0193(6)
C18 0.0724(8) 0.0505(7) 0.0472(6) 0.0011(5) 0.0000(5) 0.0060(6)
C19 0.0503(6) 0.0689(9) 0.0466(6) 0.0086(6) 0.0011(4) 0.0013(6)
C20 0.0480(5) 0.0627(8) 0.0419(5) 0.0046(5) 0.0101(4) 0.0158(5)

loop_
_atom_type_symbol
_atom_type_description
_atom_type_scat_dispersion_real
_atom_type_scat_dispersion_imag
_atom_type_scat_source
C C 0.0033 0.0016 'International Tables Vol C Tables 4.2.6.8 and 6.1.1.4'
H H 0.0000 0.0000 'International Tables Vol C Tables 4.2.6.8 and 6.1.1.4'
N N 0.0061 0.0033 'International Tables Vol C Tables 4.2.6.8 and 6.1.1.4'
O O 0.0106 0.0060 'International Tables Vol C Tables 4.2.6.8 and 6.1.1.4'

loop_
_geom_angle_atom_site_label_1
_geom_angle_atom_site_label_2
_geom_angle_atom_site_label_3
_geom_angle
N1 C1 C2 114.94(9)
N1 C1 H1A 108.5
C2 C1 H1A 108.5
N1 C1 H1B 108.5
C2 C1 H1B 108.5
H1A C1 H1B 107.5
C12 N1 C1 113.02(9)
C12 N1 C5 108.06(8)
C1 N1 C5 111.01(8)
C3 C2 C1 122.68(10)
C3 C2 H2 118.7
C1 C2 H2 118.7
C2 C3 C4 120.17(9)
C2 C3 H3 119.9
C4 C3 H3 119.9
O1 C4 C3 111.10(8)
O1 C4 C5 107.22(8)
C3 C4 C5 111.04(8)
O1 C4 H4 109.1
C3 C4 H4 109.1
C5 C4 H4 109.1
N2 O1 C4 109.86(7)
N1 C5 C6 112.18(8)
N1 C5 C4 107.56(7)
C6 C5 C4 115.50(8)
N1 C5 H5 107.1
C6 C5 H5 107.1
C4 C5 H5 107.1
C7 C6 C11 118.47(10)
C7 C6 C5 122.71(9)
C11 C6 C5 118.65(10)
C8 C7 C6 120.76(11)
C8 C7 H7 119.6
C6 C7 H7 119.6
C9 C8 C7 120.04(13)
C9 C8 H8 120.0
C7 C8 H8 120.0
C10 C9 C8 119.70(12)
C10 C9 H9 120.2
C8 C9 H9 120.2
C11 C10 C9 120.32(12)
C11 C10 H10 119.8
C9 C10 H10 119.8
C10 C11 C6 120.69(12)
C10 C11 H11 119.7
C6 C11 H11 119.7
N1 C12 N2 112.83(8)
N1 C12 H12A 109.0
N2 C12 H12A 109.0
N1 C12 H12B 109.0
N2 C12 H12B 109.0
H12A C12 H12B 107.8
C13 N2 O1 119.33(8)
C13 N2 C12 124.12(9)
O1 N2 C12 113.04(8)
O2 C13 N2 119.73(10)
O2 C13 C14 121.80(10)
N2 C13 C14 118.25(10)
C15 C14 C13 110.43(9)
C15 C14 H14A 109.6
C13 C14 H14A 109.6
C15 C14 H14B 109.6
C13 C14 H14B 109.6
H14A C14 H14B 108.1
C20 C15 C16 117.85(11)
C20 C15 C14 121.66(10)
C16 C15 C14 120.48(11)
C17 C16 C15 121.10(12)
C17 C16 H16 119.4
C15 C16 H16 119.4
C18 C17 C16 120.24(12)
C18 C17 H17 119.9
C16 C17 H17 119.9
C19 C18 C17 119.34(13)
C19 C18 H18 120.3
C17 C18 H18 120.3
C18 C19 C20 120.50(12)
C18 C19 H19 119.8
C20 C19 H19 119.8
C19 C20 C15 120.97(11)
C19 C20 H20 119.5
C15 C20 H20 119.5

loop_
_geom_bond_atom_site_label_1
_geom_bond_atom_site_label_2
_geom_bond_distance
C1 N1 1.4681(15)
C1 C2 1.4984(16)
C1 H1A 0.986(9)
C1 H1B 0.986(9)
N1 C12 1.4539(14)
N1 C5 1.4790(12)
C2 C3 1.3153(16)
C2 H2 0.9300
C3 C4 1.4899(16)
C3 H3 0.9300
C4 O1 1.4832(13)
C4 C5 1.5241(13)
C4 H4 0.999(12)
O1 N2 1.4031(11)
C5 C6 1.5142(14)
C5 H5 0.995(13)
C6 C7 1.3886(15)
C6 C11 1.3951(14)
C7 C8 1.3878(17)
C7 H7 1.014(13)
C8 C9 1.383(2)
C8 H8 0.964(16)
C9 C10 1.382(2)
C9 H9 0.961(18)
C10 C11 1.3807(18)
C10 H10 0.954(17)
C11 H11 0.976(15)
C12 N2 1.4603(13)
C12 H12A 0.985(9)
C12 H12B 0.985(9)
N2 C13 1.3544(14)
C13 O2 1.2233(13)
C13 C14 1.5173(14)
C14 C15 1.5069(17)
C14 H14A 0.987(10)
C14 H14B 0.987(10)
C15 C20 1.3872(16)
C15 C16 1.3898(15)
C16 C17 1.3808(19)
C16 H16 0.948(14)
C17 C18 1.378(2)
C17 H17 0.975(16)
C18 C19 1.3755(19)
C18 H18 0.964(17)
C19 C20 1.381(2)
C19 H19 0.962(15)
C20 H20 0.980(15)

loop_
_geom_torsion_atom_site_label_1
_geom_torsion_atom_site_label_2
_geom_torsion_atom_site_label_3
_geom_torsion_atom_site_label_4
_geom_torsion
C2 C1 N1 C12 83.03(11)
C2 C1 N1 C5 -38.56(12)
N1 C1 C2 C3 7.62(16)
C1 C2 C3 C4 -2.68(17)
C2 C3 C4 O1 -91.37(12)
C2 C3 C4 C5 27.87(14)
C3 C4 O1 N2 60.27(10)
C5 C4 O1 N2 -61.23(9)
C12 N1 C5 C6 170.50(8)
C1 N1 C5 C6 -65.04(10)
C12 N1 C5 C4 -61.43(10)
C1 N1 C5 C4 63.03(10)
O1 C4 C5 N1 64.35(10)
C3 C4 C5 N1 -57.18(11)
O1 C4 C5 C6 -169.52(8)
C3 C4 C5 C6 68.95(11)
N1 C5 C6 C7 139.77(10)
C4 C5 C6 C7 16.04(14)
N1 C5 C6 C11 -44.94(12)
C4 C5 C6 C11 -168.67(9)
C11 C6 C7 C8 -0.75(16)
C5 C6 C7 C8 174.55(10)
C6 C7 C8 C9 1.37(18)
C7 C8 C9 C10 -0.7(2)
C8 C9 C10 C11 -0.5(2)
C9 C10 C11 C6 1.1(2)
C7 C6 C11 C10 -0.48(17)
C5 C6 C11 C10 -175.98(11)
C1 N1 C12 N2 -67.09(12)
C5 N1 C12 N2 56.16(11)
C4 O1 N2 C13 -103.50(10)
C4 O1 N2 C12 56.22(11)
N1 C12 N2 C13 104.19(12)
N1 C12 N2 O1 -54.41(13)
O1 N2 C13 O2 174.48(10)
C12 N2 C13 O2 17.13(17)
O1 N2 C13 C14 -10.80(15)
C12 N2 C13 C14 -168.15(10)
O2 C13 C14 C15 85.47(14)
N2 C13 C14 C15 -89.14(12)
C13 C14 C15 C20 102.49(12)
C13 C14 C15 C16 -76.83(13)
C20 C15 C16 C17 0.30(17)
C14 C15 C16 C17 179.64(11)
C15 C16 C17 C18 0.0(2)
C16 C17 C18 C19 -0.5(2)
C17 C18 C19 C20 0.78(19)
C18 C19 C20 C15 -0.50(18)
C16 C15 C20 C19 -0.05(16)
C14 C15 C20 C19 -179.38(10)
